data_7232837
loop_
_publ_author_name
'Xu, Yuangang'
'Li, Dongxue'
'Lin, Qiuhan'
'Wang, Pengcheng'
'Lu, Ming'

_publ_section_title
;
 From BTO2&#x2212; to HBTO&#x2212; insensitive energetic salt: a route to
 boost energy
;
_journal_issue 25
_journal_name_full CrystEngComm
_journal_page_first 3873
_journal_paper_doi 10.1039/C9CE00690G
_journal_volume 21
_journal_year 2019
_chemical_formula_moiety '2(C2 H N8 O2), C4 H10 N10'
_chemical_formula_sum 'C8 H12 N26 O4'
_chemical_formula_weight 536.44
_space_group_crystal_system triclinic
_space_group_IT_number 2
_space_group_name_Hall '-P 1'
_space_group_name_H-M_alt 'P -1'
_symmetry_space_group_name_Hall '-P 1'
_symmetry_space_group_name_H-M 'P -1'
_atom_sites_solution_hydrogens mixed
_atom_sites_solution_primary dual
_audit_creation_date 2016-12-05
_audit_creation_method
;
Olex2 1.2-alpha
(compiled 2016.11.24 svn.r3356 for OlexSys, GUI svn.r5267)
;
_audit_update_record
;
2019-03-16 deposited with the CCDC.    2019-05-28 downloaded from the CCDC.
;
_cell_angle_alpha 74.881(5)
_cell_angle_beta 74.297(5)
_cell_angle_gamma 88.026(6)
_cell_formula_units_Z 1
_cell_length_a 6.4179(5)
_cell_length_b 7.4575(5)
_cell_length_c 10.8598(8)
_cell_measurement_reflns_used 1998
_cell_measurement_temperature 205
_cell_measurement_theta_max 26.95
_cell_measurement_theta_min 2.83
_cell_volume 482.68(6)
_computing_cell_refinement 'SAINT v7.68A (Bruker, 2009)'
_computing_data_reduction 'SAINT v7.68A (Bruker, 2009)'
_computing_molecular_graphics 'Olex2 (Dolomanov et al., 2009)'
_computing_publication_material 'Olex2 (Dolomanov et al., 2009)'
_computing_structure_refinement 'ShelXL (Sheldrick, 2015)'
_computing_structure_solution 'ShelXT (Sheldrick, 2015)'
_diffrn_ambient_temperature 205
_diffrn_measured_fraction_theta_full 0.999
_diffrn_measured_fraction_theta_max 0.990
_diffrn_measurement_device_type 'Bruker APEX-II CCD'
_diffrn_measurement_method '\f and \w scans'
_diffrn_radiation_monochromator graphite
_diffrn_radiation_type MoK\a
_diffrn_radiation_wavelength 0.71073
_diffrn_reflns_av_R_equivalents 0.0932
_diffrn_reflns_av_unetI/netI 0.0715
_diffrn_reflns_Laue_measured_fraction_full 0.999
_diffrn_reflns_Laue_measured_fraction_max 0.990
_diffrn_reflns_limit_h_max 8
_diffrn_reflns_limit_h_min -8
_diffrn_reflns_limit_k_max 9
_diffrn_reflns_limit_k_min -9
_diffrn_reflns_limit_l_max 13
_diffrn_reflns_limit_l_min -14
_diffrn_reflns_number 8188
_diffrn_reflns_point_group_measured_fraction_full 0.999
_diffrn_reflns_point_group_measured_fraction_max 0.990
_diffrn_reflns_theta_full 25.242
_diffrn_reflns_theta_max 27.797
_diffrn_reflns_theta_min 2.018
_diffrn_standards_number 0
_exptl_absorpt_coefficient_mu 0.153
_exptl_absorpt_correction_T_max 0.7456
_exptl_absorpt_correction_T_min 0.6750
_exptl_absorpt_correction_type multi-scan
_exptl_absorpt_process_details
;
SADABS-2008/1 (Bruker,2008) was used for absorption correction.
wR2(int) was 0.0616 before and 0.0507 after correction.
The Ratio of minimum to maximum transmission is 0.9053.
The \l/2 correction factor is 0.0015.
;
_exptl_crystal_colour colourless
_exptl_crystal_colour_primary colourless
_exptl_crystal_density_diffrn 1.845
_exptl_crystal_density_method 'not measured'
_exptl_crystal_description block
_exptl_crystal_F_000 274
_exptl_crystal_size_max 0.18
_exptl_crystal_size_mid 0.12
_exptl_crystal_size_min 0.11
_refine_diff_density_max 0.648
_refine_diff_density_min -0.652
_refine_diff_density_rms 0.085
_refine_ls_extinction_method none
_refine_ls_goodness_of_fit_ref 1.009
_refine_ls_hydrogen_treatment mixed
_refine_ls_matrix_type full
_refine_ls_number_parameters 177
_refine_ls_number_reflns 2264
_refine_ls_number_restraints 2
_refine_ls_restrained_S_all 1.009
_refine_ls_R_factor_all 0.0902
_refine_ls_R_factor_gt 0.0579
_refine_ls_shift/su_max 0.000
_refine_ls_shift/su_mean 0.000
_refine_ls_structure_factor_coef Fsqd
_refine_ls_weighting_details 'w=1/[\s^2^(Fo^2^)+(0.1029P)^2^] where P=(Fo^2^+2Fc^2^)/3'
_refine_ls_weighting_scheme calc
_refine_ls_wR_factor_gt 0.1584
_refine_ls_wR_factor_ref 0.1748
_reflns_Friedel_coverage 0.000
_reflns_number_gt 1479
_reflns_number_total 2264
_reflns_threshold_expression 'I > 2\s(I)'
_cod_data_source_file c9ce00690g2.cif
_cod_data_source_block mo_4_0m
_cod_depositor_comments 'Adding full bibliography for 7232837--7232838.cif.'
_cod_database_code 7232837
_shelx_space_group_comment
;
The symmetry employed for this shelxl refinement is uniquely defined
by the following loop, which should always be used as a source of
symmetry information in preference to the above space-group names.
They are only intended as comments.
;
_olex2_refinement_description
;
1. Fixed Uiso
 At 1.2 times of:
  All N(H) groups, All N(H,H) groups
2. Restrained distances
 O1-H1
 0.85 with sigma of 0.02
 H4A-H1B
 2.3 with sigma of 0.02
3.a Rotating group:
 N4(H4A,H4B)
3.b Aromatic/amide H refined with riding coordinates:
 N1AA(H1AA)
3.c X=CH2 refined with riding coordinates:
 N1(H1A,H1B)
;
_shelx_shelxl_version_number 2014/7
_olex2_submission_special_instructions 'No special instructions were received'

loop_
_space_group_symop_operation_xyz
'x, y, z'
'-x, -y, -z'

loop_
_atom_site_label
_atom_site_type_symbol
_atom_site_fract_x
_atom_site_fract_y
_atom_site_fract_z
_atom_site_U_iso_or_equiv
_atom_site_adp_type
_atom_site_occupancy
_atom_site_site_symmetry_order
_atom_site_calc_flag
_atom_site_refinement_flags_posn
O1 O 1.3327(4) 0.0873(3) 0.4057(2) 0.0387(6) Uani 1 1 d D
N2 N 1.1383(4) 0.0631(3) 0.6261(2) 0.0302(6) Uani 1 1 d .
N3 N 1.0765(4) 0.1815(3) 0.6965(2) 0.0317(6) Uani 1 1 d .
O4 O 1.2608(3) 0.7465(3) 0.4881(2) 0.0340(5) Uani 1 1 d .
N3AA N -0.0780(3) 0.8329(3) 0.9152(2) 0.0202(5) Uani 1 1 d .
N0AA N 0.2444(4) 0.8840(3) 0.9390(2) 0.0251(5) Uani 1 1 d .
N1AA N 0.2532(4) 0.7528(3) 0.8693(2) 0.0262(5) Uani 1 1 d .
H1AA H 0.3697 0.6968 0.8395 0.031 Uiso 1 1 calc R
N4AA N 1.3414(4) 0.6717(3) 0.3887(2) 0.0250(5) Uani 1 1 d .
N2AA N 1.2447(4) 0.1620(3) 0.5053(2) 0.0258(5) Uani 1 1 d .
N6 N 1.1433(4) 0.3573(3) 0.6237(2) 0.0271(5) Uani 1 1 d .
N1 N -0.0021(4) 0.6060(3) 0.7961(2) 0.0317(6) Uani 1 1 d .
H1A H 0.0913 0.5335 0.7611 0.038 Uiso 1 1 calc R
H1B H -0.1359 0.6016 0.7932 0.038 Uiso 1 1 calc DR
C0AA C 0.0595(4) 0.7229(4) 0.8536(2) 0.0227(6) Uani 1 1 d .
C1AA C 0.0440(4) 0.9301(3) 0.9649(2) 0.0201(6) Uani 1 1 d .
N4 N -0.2912(4) 0.8454(3) 0.9085(2) 0.0245(5) Uani 1 1 d .
H4A H -0.2928 0.8705 0.8265 0.029 Uiso 1 1 d DGR
H4B H -0.3618 0.7412 0.9506 0.029 Uiso 1 1 d GR
N5 N 1.4375(4) 0.7736(3) 0.2656(2) 0.0304(6) Uani 1 1 d .
C6 C 1.3442(4) 0.4928(3) 0.3891(3) 0.0219(6) Uani 1 1 d .
C7 C 1.2474(4) 0.3429(3) 0.5031(2) 0.0213(6) Uani 1 1 d .
N8 N 1.4989(4) 0.6571(3) 0.1940(2) 0.0326(6) Uani 1 1 d .
N9 N 1.4439(4) 0.4806(3) 0.2660(2) 0.0285(6) Uani 1 1 d .
H1 H 1.308(9) -0.029(3) 0.450(5) 0.11(2) Uiso 1 1 d D

loop_
_atom_site_aniso_label
_atom_site_aniso_U_11
_atom_site_aniso_U_22
_atom_site_aniso_U_33
_atom_site_aniso_U_23
_atom_site_aniso_U_13
_atom_site_aniso_U_12
O1 0.0620(15) 0.0194(11) 0.0312(12) -0.0145(9) 0.0014(10) -0.0022(10)
N2 0.0387(14) 0.0183(11) 0.0281(13) -0.0013(10) -0.0037(11) -0.0059(10)
N3 0.0395(14) 0.0241(12) 0.0263(13) -0.0042(10) -0.0026(11) -0.0004(10)
O4 0.0485(13) 0.0213(10) 0.0298(11) -0.0124(9) -0.0006(9) -0.0017(9)
N3AA 0.0219(11) 0.0170(10) 0.0202(11) -0.0059(9) -0.0023(9) -0.0012(8)
N0AA 0.0271(12) 0.0233(12) 0.0270(12) -0.0127(10) -0.0049(9) 0.0017(9)
N1AA 0.0264(12) 0.0251(12) 0.0293(12) -0.0161(10) -0.0030(10) 0.0026(9)
N4AA 0.0308(12) 0.0174(11) 0.0260(12) -0.0079(10) -0.0040(10) -0.0006(9)
N2AA 0.0350(13) 0.0182(11) 0.0239(12) -0.0083(10) -0.0044(10) -0.0020(9)
N6 0.0333(13) 0.0198(11) 0.0250(12) -0.0058(10) -0.0029(10) 0.0009(9)
N1 0.0303(13) 0.0312(13) 0.0401(14) -0.0250(12) -0.0055(11) 0.0030(10)
C0AA 0.0273(14) 0.0203(13) 0.0185(13) -0.0077(11) -0.0006(10) 0.0001(10)
C1AA 0.0245(13) 0.0163(12) 0.0187(13) -0.0061(10) -0.0027(10) -0.0006(10)
N4 0.0256(12) 0.0248(12) 0.0245(11) -0.0088(10) -0.0065(9) -0.0020(9)
N5 0.0374(13) 0.0199(12) 0.0265(13) -0.0019(10) -0.0002(10) -0.0021(10)
C6 0.0253(13) 0.0151(12) 0.0267(14) -0.0070(11) -0.0076(11) -0.0013(10)
C7 0.0270(13) 0.0158(12) 0.0216(13) -0.0072(10) -0.0052(11) 0.0006(10)
N8 0.0422(14) 0.0246(13) 0.0275(13) -0.0078(11) -0.0023(11) -0.0006(10)
N9 0.0339(13) 0.0229(12) 0.0250(12) -0.0061(10) -0.0014(10) -0.0028(10)

loop_
_atom_type_symbol
_atom_type_description
_atom_type_scat_dispersion_real
_atom_type_scat_dispersion_imag
_atom_type_scat_source
C C 0.0033 0.0016 'International Tables Vol C Tables 4.2.6.8 and 6.1.1.4'
H H 0.0000 0.0000 'International Tables Vol C Tables 4.2.6.8 and 6.1.1.4'
N N 0.0061 0.0033 'International Tables Vol C Tables 4.2.6.8 and 6.1.1.4'
O O 0.0106 0.0060 'International Tables Vol C Tables 4.2.6.8 and 6.1.1.4'

loop_
_geom_angle_atom_site_label_1
_geom_angle_atom_site_label_2
_geom_angle_atom_site_label_3
_geom_angle
_geom_angle_site_symmetry_3
N2AA O1 H1 98(4) .
N3 N2 N2AA 106.3(2) .
N2 N3 N6 111.0(2) .
C0AA N3AA C1AA 106.2(2) .
C0AA N3AA N4 121.0(2) .
C1AA N3AA N4 132.4(2) .
C1AA N0AA N1AA 104.6(2) .
N0AA N1AA H1AA 124.5 .
C0AA N1AA N0AA 111.0(2) .
C0AA N1AA H1AA 124.5 .
O4 N4AA N5 122.6(2) .
O4 N4AA C6 128.6(2) .
C6 N4AA N5 108.8(2) .
O1 N2AA N2 123.5(2) .
O1 N2AA C7 127.1(2) .
N2 N2AA C7 109.4(2) .
C7 N6 N3 105.7(2) .
H1A N1 H1B 120.0 .
C0AA N1 H1A 120.0 .
C0AA N1 H1B 120.0 .
N1AA C0AA N3AA 106.5(2) .
N1 C0AA N3AA 123.3(3) .
N1 C0AA N1AA 130.1(3) .
N3AA C1AA C1AA 123.4(3) 2_577
N0AA C1AA N3AA 111.6(2) .
N0AA C1AA C1AA 125.0(3) 2_577
N3AA N4 H4A 109.1 .
N3AA N4 H4B 110.3 .
H4A N4 H4B 108.8 .
N8 N5 N4AA 106.4(2) .
N4AA C6 C7 124.5(2) .
N4AA C6 N9 108.2(2) .
N9 C6 C7 127.3(2) .
N2AA C7 C6 125.6(2) .
N6 C7 N2AA 107.6(2) .
N6 C7 C6 126.8(2) .
N5 N8 N9 111.4(2) .
C6 N9 N8 105.3(2) .

loop_
_geom_bond_atom_site_label_1
_geom_bond_atom_site_label_2
_geom_bond_distance
_geom_bond_site_symmetry_2
O1 N2AA 1.328(3) .
O1 H1 0.87(2) .
N2 N3 1.299(3) .
N2 N2AA 1.332(3) .
N3 N6 1.357(3) .
O4 N4AA 1.317(3) .
N3AA C0AA 1.348(3) .
N3AA C1AA 1.379(3) .
N3AA N4 1.388(3) .
N0AA N1AA 1.376(3) .
N0AA C1AA 1.294(3) .
N1AA H1AA 0.8700 .
N1AA C0AA 1.334(4) .
N4AA N5 1.342(3) .
N4AA C6 1.333(3) .
N2AA C7 1.343(3) .
N6 C7 1.329(3) .
N1 H1A 0.8700 .
N1 H1B 0.8700 .
N1 C0AA 1.322(3) .
C1AA C1AA 1.459(5) 2_577
N4 H4A 0.8637 .
N4 H4B 0.8637 .
N5 N8 1.295(3) .
C6 C7 1.442(4) .
C6 N9 1.342(3) .
N8 N9 1.347(3) .

loop_
_geom_torsion_atom_site_label_1
_geom_torsion_atom_site_label_2
_geom_torsion_atom_site_label_3
_geom_torsion_atom_site_label_4
_geom_torsion
_geom_torsion_site_symmetry_4
O1 N2AA C7 N6 -179.3(2) .
O1 N2AA C7 C6 1.4(4) .
N2 N3 N6 C7 1.0(3) .
N2 N2AA C7 N6 0.5(3) .
N2 N2AA C7 C6 -178.8(2) .
N3 N2 N2AA O1 179.9(2) .
N3 N2 N2AA C7 0.1(3) .
N3 N6 C7 N2AA -0.9(3) .
N3 N6 C7 C6 178.5(2) .
O4 N4AA N5 N8 179.4(2) .
O4 N4AA C6 C7 2.5(4) .
O4 N4AA C6 N9 -179.7(2) .
N0AA N1AA C0AA N3AA -0.9(3) .
N0AA N1AA C0AA N1 -178.2(3) .
N1AA N0AA C1AA N3AA 0.3(3) .
N1AA N0AA C1AA C1AA -178.4(3) 2_577
N4AA N5 N8 N9 0.7(3) .
N4AA C6 C7 N2AA 178.8(2) .
N4AA C6 C7 N6 -0.4(4) .
N4AA C6 N9 N8 -0.1(3) .
N2AA N2 N3 N6 -0.7(3) .
C0AA N3AA C1AA N0AA -0.9(3) .
C0AA N3AA C1AA C1AA 177.8(3) 2_577
C1AA N3AA C0AA N1AA 1.1(3) .
C1AA N3AA C0AA N1 178.5(2) .
C1AA N0AA N1AA C0AA 0.4(3) .
N4 N3AA C0AA N1AA 175.0(2) .
N4 N3AA C0AA N1 -7.5(4) .
N4 N3AA C1AA N0AA -173.8(2) .
N4 N3AA C1AA C1AA 4.9(5) 2_577
N5 N4AA C6 C7 -177.3(2) .
N5 N4AA C6 N9 0.5(3) .
N5 N8 N9 C6 -0.4(3) .
C6 N4AA N5 N8 -0.7(3) .
C7 C6 N9 N8 177.7(3) .
N9 C6 C7 N2AA 1.4(4) .
N9 C6 C7 N6 -177.8(3) .
